data_7057806
loop_
_publ_author_name
'Mason, Helen E.'
'Hamilton, Michelle L.'
'Howard, Judith A. K.'
'Sparkes, Hazel A.'

_publ_section_title
;
 [Fe(abpt)2(NCSe)2] polymorph A: structural studies into the spin
 crossover behaviour
;
_journal_issue 22
_journal_name_full 'New Journal of Chemistry'
_journal_page_first 18028
_journal_paper_doi 10.1039/C8NJ03627F
_journal_volume 42
_journal_year 2018
_chemical_formula_moiety 'C26 H20 Fe N14 Se2'
_chemical_formula_sum 'C26 H20 Fe N14 Se2'
_chemical_formula_weight 742.33
_space_group_crystal_system monoclinic
_space_group_IT_number 14
_space_group_name_Hall '-P 2yn'
_space_group_name_H-M_alt 'P 1 21/n 1'
_symmetry_space_group_name_Hall '-P 2yn'
_symmetry_space_group_name_H-M 'P 1 21/n 1'
_atom_sites_solution_hydrogens mixed
_atom_sites_solution_primary direct
_audit_creation_date 2018-08-13
_audit_creation_method
;
Olex2 1.2
(compiled 2018.05.29 svn.r3508 for OlexSys, GUI svn.r5506)
;
_audit_update_record
;
2018-08-14 deposited with the CCDC.
2018-10-09 downloaded from the CCDC.
;
_cell_angle_alpha 90
_cell_angle_beta 93.1257(13)
_cell_angle_gamma 90
_cell_formula_units_Z 2
_cell_length_a 8.4368(5)
_cell_length_b 9.9497(6)
_cell_length_c 16.3497(10)
_cell_measurement_reflns_used 5450
_cell_measurement_temperature 50(2)
_cell_measurement_theta_max 28.289
_cell_measurement_theta_min 2.397
_cell_volume 1370.41(14)
_computing_cell_refinement 'SAINT v6.45A (Bruker, 2003)'
_computing_data_collection 'SMART v5.049 (Bruker, 1999)'
_computing_data_reduction 'SAINT v6.45A (Bruker, 2003)'
_computing_molecular_graphics 'Olex2 (Dolomanov et al., 2009)'
_computing_publication_material 'Olex2 (Dolomanov et al., 2009)'
_computing_structure_refinement 'ShelXL (Sheldrick, 2015)'
_computing_structure_solution 'ShelXS-1997 (Sheldrick, 2008)'
_diffrn_ambient_temperature 50(2)
_diffrn_detector 'CCD area detector'
_diffrn_detector_area_resol_mean 7.9
_diffrn_detector_type 'Bruker SMART CCD 1K area detector'
_diffrn_measured_fraction_theta_full 0.999
_diffrn_measured_fraction_theta_max 0.994
_diffrn_measurement_device 'three-circle diffractometer'
_diffrn_measurement_device_type 'Bruker SMART CCD 1K area detector'
_diffrn_measurement_method '\w scans'
_diffrn_radiation_monochromator graphite
_diffrn_radiation_probe x-ray
_diffrn_radiation_type MoK\a
_diffrn_radiation_wavelength 0.71073
_diffrn_reflns_av_R_equivalents 0.0328
_diffrn_reflns_av_unetI/netI 0.0397
_diffrn_reflns_Laue_measured_fraction_full 0.999
_diffrn_reflns_Laue_measured_fraction_max 0.994
_diffrn_reflns_limit_h_max 10
_diffrn_reflns_limit_h_min -11
_diffrn_reflns_limit_k_max 13
_diffrn_reflns_limit_k_min -12
_diffrn_reflns_limit_l_max 19
_diffrn_reflns_limit_l_min -21
_diffrn_reflns_number 9150
_diffrn_reflns_point_group_measured_fraction_full 0.999
_diffrn_reflns_point_group_measured_fraction_max 0.994
_diffrn_reflns_theta_full 26.000
_diffrn_reflns_theta_max 28.275
_diffrn_reflns_theta_min 2.397
_diffrn_source 'sealed X-ray tube'
_diffrn_standards_number 0
_exptl_absorpt_coefficient_mu 3.254
_exptl_absorpt_correction_T_max 0.7517
_exptl_absorpt_correction_T_min 0.4300
_exptl_absorpt_correction_type numerical
_exptl_absorpt_process_details
;
SADABS-2012/1 (Bruker,2012) was used for absorption correction (numerical 
with multi-scan). wR2(int) was 0.0644 before and 0.0484 after correction. 
The Ratio of minimum to maximum transmission is 0.5718. The \l/2 
correction factor is 0.0015.
;
_exptl_crystal_colour 'dark red'
_exptl_crystal_colour_modifier dark
_exptl_crystal_colour_primary red
_exptl_crystal_density_diffrn 1.799
_exptl_crystal_description block
_exptl_crystal_F_000 736
_exptl_crystal_preparation
;
Slow diffusion of abpt ligand in methanol solution into 1:1 methanol:water 
Fe2+/2(NCSe-) solution.
;
_exptl_crystal_recrystallization_method 'water/methanol slow diffusion'
_exptl_crystal_size_max 0.26
_exptl_crystal_size_mid 0.24
_exptl_crystal_size_min 0.11
_refine_diff_density_max 0.807
_refine_diff_density_min -0.647
_refine_diff_density_rms 0.098
_refine_ls_extinction_method none
_refine_ls_goodness_of_fit_ref 1.070
_refine_ls_hydrogen_treatment mixed
_refine_ls_matrix_type full
_refine_ls_number_parameters 202
_refine_ls_number_reflns 3380
_refine_ls_number_restraints 0
_refine_ls_restrained_S_all 1.070
_refine_ls_R_factor_all 0.0437
_refine_ls_R_factor_gt 0.0352
_refine_ls_shift/su_max 0.001
_refine_ls_shift/su_mean 0.000
_refine_ls_structure_factor_coef Fsqd
_refine_ls_weighting_details 'w=1/[\s^2^(Fo^2^)+(0.0249P)^2^+2.3117P] where P=(Fo^2^+2Fc^2^)/3'
_refine_ls_weighting_scheme calc
_refine_ls_wR_factor_gt 0.0742
_refine_ls_wR_factor_ref 0.0769
_reflns_Friedel_coverage 0.000
_reflns_number_gt 2933
_reflns_number_total 3380
_reflns_threshold_expression 'I > 2\s(I)'
_cod_data_source_file c8nj03627f2.cif
_cod_data_source_block 50K
_cod_depositor_comments 'Adding full bibliography for 7057796--7057812.cif.'
_cod_database_code 7057806
_shelx_shelxl_version_number 2017/1
_shelx_space_group_comment
;
The symmetry employed for this shelxl refinement is uniquely defined
by the following loop, which should always be used as a source of
symmetry information in preference to the above space-group names.
They are only intended as comments.
;
_shelx_estimated_absorpt_t_max 0.716
_shelx_estimated_absorpt_t_min 0.485
_olex2_refinement_description
;
1. Fixed Uiso
 At 1.2 times of:
  All C(H) groups, All N(H,H) groups
2.a Aromatic/amide H refined with riding coordinates:
 C2(H2), C3(H3), C4(H4), C5(H5), C10(H10), C11(H11), C12(H12), C13(H13)
;
_olex2_submission_special_instructions 'No special instructions were received'

loop_
_space_group_symop_operation_xyz
'x, y, z'
'-x+1/2, y+1/2, -z+1/2'
'-x, -y, -z'
'x-1/2, -y-1/2, z-1/2'

loop_
_atom_site_label
_atom_site_type_symbol
_atom_site_fract_x
_atom_site_fract_y
_atom_site_fract_z
_atom_site_U_iso_or_equiv
_atom_site_adp_type
_atom_site_occupancy
_atom_site_site_symmetry_order
_atom_site_calc_flag
_atom_site_refinement_flags_posn
_atom_site_refinement_flags_adp
_atom_site_refinement_flags_occupancy
Se1 Se 0.26309(3) 0.72365(3) 0.25577(2) 0.01593(8) Uani 1 1 d . . .
Fe1 Fe 0.500000 0.500000 0.500000 0.00870(12) Uani 1 2 d S T P
N1 N 0.4019(2) 0.5710(2) 0.39827(13) 0.0111(4) Uani 1 1 d . . .
N2 N 0.7087(3) 0.5829(2) 0.47327(14) 0.0131(5) Uani 1 1 d . . .
N3 N 0.4767(3) 0.6787(2) 0.54780(14) 0.0137(5) Uani 1 1 d . . .
N4 N 0.3571(3) 0.7497(2) 0.57966(14) 0.0121(5) Uani 1 1 d . . .
N5 N 0.5684(3) 0.8787(2) 0.57780(14) 0.0139(5) Uani 1 1 d . . .
N6 N 0.6791(3) 0.9866(2) 0.59006(16) 0.0168(5) Uani 1 1 d . . .
H6A H 0.735(4) 0.966(3) 0.641(2) 0.020 Uiso 1 1 d R . .
H6B H 0.616(4) 1.060(4) 0.600(2) 0.020 Uiso 1 1 d R . .
N7 N 0.3909(3) 1.0965(2) 0.64470(14) 0.0147(5) Uani 1 1 d . . .
C1 C 0.3455(3) 0.6288(3) 0.34248(16) 0.0122(5) Uani 1 1 d . . .
C2 C 0.8191(3) 0.5276(3) 0.42731(17) 0.0143(5) Uani 1 1 d . . .
H2 H 0.797597 0.442897 0.402336 0.017 Uiso 1 1 calc R . .
C3 C 0.9640(3) 0.5901(3) 0.41496(17) 0.0153(5) Uani 1 1 d . . .
H3 H 1.038305 0.549414 0.381061 0.018 Uiso 1 1 calc R . .
C4 C 0.9983(3) 0.7124(3) 0.45274(17) 0.0166(6) Uani 1 1 d . . .
H4 H 1.097851 0.754890 0.446690 0.020 Uiso 1 1 calc R . .
C5 C 0.8850(3) 0.7717(3) 0.49949(17) 0.0155(5) Uani 1 1 d . . .
H5 H 0.905363 0.855376 0.525993 0.019 Uiso 1 1 calc R . .
C6 C 0.7416(3) 0.7061(3) 0.50666(16) 0.0135(5) Uani 1 1 d . . .
C7 C 0.6033(3) 0.7570(3) 0.54586(16) 0.0132(5) Uani 1 1 d . . .
C8 C 0.4137(3) 0.8699(3) 0.59842(16) 0.0133(5) Uani 1 1 d . . .
C9 C 0.3227(3) 0.9754(3) 0.63796(17) 0.0135(5) Uani 1 1 d . . .
C10 C 0.3125(3) 1.1912(3) 0.68469(17) 0.0168(6) Uani 1 1 d . . .
H10 H 0.359794 1.277449 0.691262 0.020 Uiso 1 1 calc R . .
C11 C 0.1651(3) 1.1696(3) 0.71710(16) 0.0143(5) Uani 1 1 d . . .
H11 H 0.114550 1.239301 0.745655 0.017 Uiso 1 1 calc R . .
C12 C 0.0937(3) 1.0448(3) 0.70700(17) 0.0150(5) Uani 1 1 d . . .
H12 H -0.007840 1.027904 0.727267 0.018 Uiso 1 1 calc R . .
C13 C 0.1746(3) 0.9443(3) 0.66620(16) 0.0143(5) Uani 1 1 d . . .
H13 H 0.129635 0.857466 0.658068 0.017 Uiso 1 1 calc R . .

loop_
_atom_site_aniso_label
_atom_site_aniso_U_11
_atom_site_aniso_U_22
_atom_site_aniso_U_33
_atom_site_aniso_U_23
_atom_site_aniso_U_13
_atom_site_aniso_U_12
Se1 0.01478(14) 0.01707(14) 0.01534(14) 0.00106(12) -0.00471(10) 0.00403(11)
Fe1 0.0073(2) 0.0076(2) 0.0111(3) -0.00083(19) -0.00041(19) -0.00008(18)
N1 0.0086(10) 0.0107(11) 0.0139(11) -0.0034(9) -0.0007(8) -0.0013(8)
N2 0.0121(11) 0.0125(11) 0.0144(11) 0.0018(9) -0.0017(9) -0.0005(8)
N3 0.0124(11) 0.0137(11) 0.0151(11) -0.0016(9) 0.0000(9) 0.0025(9)
N4 0.0134(11) 0.0099(11) 0.0130(11) -0.0015(8) 0.0008(9) 0.0025(8)
N5 0.0131(11) 0.0133(11) 0.0152(11) -0.0010(9) -0.0005(9) -0.0007(9)
N6 0.0140(12) 0.0127(12) 0.0234(13) -0.0015(10) -0.0015(10) -0.0020(9)
N7 0.0142(11) 0.0138(11) 0.0159(11) -0.0012(9) -0.0017(9) -0.0003(9)
C1 0.0067(11) 0.0146(13) 0.0156(13) -0.0052(10) 0.0020(10) 0.0002(9)
C2 0.0145(13) 0.0110(13) 0.0171(13) 0.0016(10) -0.0022(11) 0.0016(10)
C3 0.0112(12) 0.0161(13) 0.0186(14) 0.0043(11) 0.0003(10) 0.0023(10)
C4 0.0106(12) 0.0188(14) 0.0200(14) 0.0028(12) -0.0016(10) -0.0027(11)
C5 0.0142(13) 0.0138(12) 0.0181(13) 0.0007(11) -0.0019(10) -0.0032(10)
C6 0.0117(12) 0.0143(13) 0.0144(12) 0.0011(10) -0.0020(10) 0.0014(10)
C7 0.0129(12) 0.0132(13) 0.0132(13) 0.0000(10) -0.0023(10) -0.0008(9)
C8 0.0130(13) 0.0152(13) 0.0116(12) 0.0005(10) -0.0011(10) -0.0001(10)
C9 0.0127(12) 0.0125(13) 0.0152(13) 0.0010(10) -0.0005(10) 0.0025(10)
C10 0.0163(13) 0.0175(14) 0.0162(13) -0.0049(11) -0.0017(11) 0.0006(10)
C11 0.0158(13) 0.0126(13) 0.0144(13) -0.0035(10) -0.0010(10) 0.0011(10)
C12 0.0161(13) 0.0147(13) 0.0144(13) 0.0035(10) 0.0008(10) -0.0015(10)
C13 0.0171(13) 0.0102(12) 0.0150(13) 0.0022(10) -0.0038(10) -0.0025(10)

loop_
_atom_type_symbol
_atom_type_description
_atom_type_scat_dispersion_real
_atom_type_scat_dispersion_imag
_atom_type_scat_source
C C 0.0033 0.0016 'International Tables Vol C Tables 4.2.6.8 and 6.1.1.4'
H H 0.0000 0.0000 'International Tables Vol C Tables 4.2.6.8 and 6.1.1.4'
Fe Fe 0.3463 0.8444 'International Tables Vol C Tables 4.2.6.8 and 6.1.1.4'
N N 0.0061 0.0033 'International Tables Vol C Tables 4.2.6.8 and 6.1.1.4'
Se Se -0.0929 2.2259 'International Tables Vol C Tables 4.2.6.8 and 6.1.1.4'

loop_
_exptl_crystal_face_index_h
_exptl_crystal_face_index_k
_exptl_crystal_face_index_l
_exptl_crystal_face_perp_dist
0.00 0.00 1.00 0.050
0.00 0.00 -1.00 0.060
2.00 0.00 -1.00 0.120
-2.00 0.00 -1.00 0.120
0.00 1.00 0.00 0.160
0.00 -1.00 0.00 0.160
0.00 -1.00 -2.00 0.100
0.00 1.00 -2.00 0.100

loop_
_geom_angle_atom_site_label_1
_geom_angle_atom_site_label_2
_geom_angle_atom_site_label_3
_geom_angle
_geom_angle_site_symmetry_1
_geom_angle_site_symmetry_3
N1 Fe1 N1 180.00(12) . 3_666
N1 Fe1 N2 89.90(9) . 3_666
N1 Fe1 N2 90.10(9) 3_666 3_666
N1 Fe1 N2 90.10(9) . .
N1 Fe1 N2 89.90(9) 3_666 .
N1 Fe1 N3 92.05(9) . 3_666
N1 Fe1 N3 87.95(9) 3_666 3_666
N1 Fe1 N3 87.95(9) . .
N1 Fe1 N3 92.05(9) 3_666 .
N2 Fe1 N2 180.0 . 3_666
N3 Fe1 N2 100.24(9) . 3_666
N3 Fe1 N2 79.76(9) . .
N3 Fe1 N2 79.76(9) 3_666 3_666
N3 Fe1 N2 100.24(9) 3_666 .
N3 Fe1 N3 180.0 3_666 .
C1 N1 Fe1 171.4(2) . .
C2 N2 Fe1 126.40(19) . .
C2 N2 C6 117.3(2) . .
C6 N2 Fe1 116.25(18) . .
N4 N3 Fe1 135.92(18) . .
C7 N3 Fe1 115.23(18) . .
C7 N3 N4 108.7(2) . .
C8 N4 N3 107.1(2) . .
C7 N5 N6 124.7(2) . .
C7 N5 C8 105.5(2) . .
C8 N5 N6 129.6(2) . .
N5 N6 H6A 105(2) . .
N5 N6 H6B 104(2) . .
H6A N6 H6B 106(3) . .
C9 N7 C10 116.8(2) . .
N1 C1 Se1 177.9(2) . .
N2 C2 H2 118.8 . .
N2 C2 C3 122.5(3) . .
C3 C2 H2 118.8 . .
C2 C3 H3 120.4 . .
C4 C3 C2 119.3(3) . .
C4 C3 H3 120.4 . .
C3 C4 H4 120.5 . .
C5 C4 C3 119.0(3) . .
C5 C4 H4 120.5 . .
C4 C5 H5 120.7 . .
C6 C5 C4 118.5(3) . .
C6 C5 H5 120.7 . .
N2 C6 C5 123.3(2) . .
N2 C6 C7 109.8(2) . .
C5 C6 C7 126.8(3) . .
N3 C7 N5 108.8(2) . .
N3 C7 C6 118.3(2) . .
N5 C7 C6 132.6(2) . .
N4 C8 N5 109.8(2) . .
N4 C8 C9 124.0(2) . .
N5 C8 C9 126.2(2) . .
N7 C9 C8 116.5(2) . .
N7 C9 C13 124.3(2) . .
C13 C9 C8 119.1(2) . .
N7 C10 H10 118.3 . .
N7 C10 C11 123.4(3) . .
C11 C10 H10 118.3 . .
C10 C11 H11 120.5 . .
C12 C11 C10 118.9(3) . .
C12 C11 H11 120.5 . .
C11 C12 H12 120.8 . .
C11 C12 C13 118.4(3) . .
C13 C12 H12 120.8 . .
C9 C13 C12 118.0(2) . .
C9 C13 H13 121.0 . .
C12 C13 H13 121.0 . .

loop_
_geom_bond_atom_site_label_1
_geom_bond_atom_site_label_2
_geom_bond_distance
_geom_bond_site_symmetry_2
Se1 C1 1.810(3) .
Fe1 N1 1.949(2) .
Fe1 N1 1.949(2) 3_666
Fe1 N2 2.014(2) 3_666
Fe1 N2 2.014(2) .
Fe1 N3 1.957(2) .
Fe1 N3 1.957(2) 3_666
N1 C1 1.159(3) .
N2 C2 1.345(4) .
N2 C6 1.364(3) .
N3 N4 1.358(3) .
N3 C7 1.323(3) .
N4 C8 1.318(3) .
N5 N6 1.430(3) .
N5 C7 1.358(3) .
N5 C8 1.368(3) .
N6 H6A 0.96(3) .
N6 H6B 0.92(4) .
N7 C9 1.337(3) .
N7 C10 1.342(4) .
C2 H2 0.9500 .
C2 C3 1.396(4) .
C3 H3 0.9500 .
C3 C4 1.388(4) .
C4 H4 0.9500 .
C4 C5 1.387(4) .
C5 H5 0.9500 .
C5 C6 1.385(4) .
C6 C7 1.453(4) .
C8 C9 1.471(4) .
C9 C13 1.391(4) .
C10 H10 0.9500 .
C10 C11 1.394(4) .
C11 H11 0.9500 .
C11 C12 1.386(4) .
C12 H12 0.9500 .
C12 C13 1.400(4) .
C13 H13 0.9500 .

loop_
_geom_hbond_atom_site_label_D
_geom_hbond_atom_site_label_H
_geom_hbond_atom_site_label_A
_geom_hbond_distance_DH
_geom_hbond_distance_HA
_geom_hbond_distance_DA
_geom_hbond_angle_DHA
_geom_hbond_site_symmetry_A
_geom_hbond_publ_flag
N6 H6A Se1 0.96(3) 2.66(3) 3.465(3) 141(3) 4_676 yes
N6 H6B N7 0.92(4) 2.10(3) 2.853(3) 137(3) . yes
C2 H2 N4 0.95 2.35 3.134(3) 139.9 3_666 yes

loop_
_geom_torsion_atom_site_label_1
_geom_torsion_atom_site_label_2
_geom_torsion_atom_site_label_3
_geom_torsion_atom_site_label_4
_geom_torsion
Fe1 N2 C2 C3 -177.07(19)
Fe1 N2 C6 C5 174.8(2)
Fe1 N2 C6 C7 -7.9(3)
Fe1 N3 N4 C8 -176.7(2)
Fe1 N3 C7 N5 177.58(17)
Fe1 N3 C7 C6 2.3(3)
N2 C2 C3 C4 1.5(4)
N2 C6 C7 N3 3.7(3)
N2 C6 C7 N5 -170.2(3)
N3 N4 C8 N5 1.0(3)
N3 N4 C8 C9 -177.2(2)
N4 N3 C7 N5 1.1(3)
N4 N3 C7 C6 -174.2(2)
N4 C8 C9 N7 -172.9(2)
N4 C8 C9 C13 7.6(4)
N5 C8 C9 N7 9.2(4)
N5 C8 C9 C13 -170.3(3)
N6 N5 C7 N3 176.2(2)
N6 N5 C7 C6 -9.4(5)
N6 N5 C8 N4 -176.8(2)
N6 N5 C8 C9 1.4(4)
N7 C9 C13 C12 -2.4(4)
N7 C10 C11 C12 -0.9(4)
C2 N2 C6 C5 -4.0(4)
C2 N2 C6 C7 173.4(2)
C2 C3 C4 C5 -2.3(4)
C3 C4 C5 C6 0.0(4)
C4 C5 C6 N2 3.2(4)
C4 C5 C6 C7 -173.7(3)
C5 C6 C7 N3 -179.1(3)
C5 C6 C7 N5 7.0(5)
C6 N2 C2 C3 1.5(4)
C7 N3 N4 C8 -1.3(3)
C7 N5 C8 N4 -0.3(3)
C7 N5 C8 C9 177.9(3)
C8 N5 C7 N3 -0.5(3)
C8 N5 C7 C6 173.9(3)
C8 C9 C13 C12 177.1(2)
C9 N7 C10 C11 -1.4(4)
C10 N7 C9 C8 -176.5(2)
C10 N7 C9 C13 3.0(4)
C10 C11 C12 C13 1.5(4)
C11 C12 C13 C9 0.0(4)
